data_4127879
loop_
_publ_author_name
'Kong, Wei-Jun'
'Finger, Lars H.'
'Messinis, Antonis M.'
'Kuniyil, Rositha'
'Oliveira, Jo\~ao C A'
'Ackermann, Lutz'

_publ_section_title
;
 Flow Rhodaelectro-Catalyzed Alkyne Annulations by Versatile C-H
 Activation: Mechanistic Support for Rhodium(III/IV).
;
_journal_issue 43
_journal_name_full 'Journal of the American Chemical Society'
_journal_page_first 17198
_journal_page_last 17206
_journal_paper_doi 10.1021/jacs.9b07763
_journal_volume 141
_journal_year 2019
_chemical_formula_moiety 'C20 H26 N O3 Rh'
_chemical_formula_sum 'C20 H26 N O3 Rh'
_chemical_formula_weight 431.33
_space_group_crystal_system monoclinic
_space_group_IT_number 14
_space_group_name_Hall '-P 2ybc'
_space_group_name_H-M_alt 'P 1 21/c 1'
_symmetry_space_group_name_Hall '-P 2ybc'
_symmetry_space_group_name_H-M 'P 1 21/c 1'
_atom_sites_solution_hydrogens mixed
_atom_sites_solution_primary dual
_audit_creation_date 2019-05-15
_audit_creation_method
;
Olex2 1.2
(compiled 2018.05.29 svn.r3508 for OlexSys, GUI svn.r5506)
;
_cell_angle_alpha 90
_cell_angle_beta 90.7240(10)
_cell_angle_gamma 90
_cell_formula_units_Z 4
_cell_length_a 12.3525(4)
_cell_length_b 10.3586(4)
_cell_length_c 14.6863(5)
_cell_measurement_reflns_used 9967
_cell_measurement_temperature 100
_cell_measurement_theta_max 30.522
_cell_measurement_theta_min 2.405
_cell_volume 1879.03(11)
_computing_cell_refinement 'SAINT V8.38A (?, 2016)'
_computing_data_reduction 'SAINT V8.38A (?, 2016)'
_computing_molecular_graphics 'Olex2 (Dolomanov et al., 2009)'
_computing_publication_material 'Olex2 (Dolomanov et al., 2009)'
_computing_structure_refinement 'XL (Sheldrick, 2008)'
_computing_structure_solution 'XT (Sheldrick, 2015)'
_diffrn_ambient_temperature 100.01
_diffrn_measured_fraction_theta_full 0.999
_diffrn_measured_fraction_theta_max 0.993
_diffrn_measurement_device_type 'Bruker D8 Venture'
_diffrn_measurement_method '\f and \w scans'
_diffrn_radiation_type MoK\a
_diffrn_radiation_wavelength 0.71073
_diffrn_reflns_av_R_equivalents 0.0172
_diffrn_reflns_av_unetI/netI 0.0108
_diffrn_reflns_Laue_measured_fraction_full 0.999
_diffrn_reflns_Laue_measured_fraction_max 0.993
_diffrn_reflns_limit_h_max 17
_diffrn_reflns_limit_h_min -17
_diffrn_reflns_limit_k_max 14
_diffrn_reflns_limit_k_min -14
_diffrn_reflns_limit_l_max 20
_diffrn_reflns_limit_l_min -20
_diffrn_reflns_number 34629
_diffrn_reflns_point_group_measured_fraction_full 0.999
_diffrn_reflns_point_group_measured_fraction_max 0.993
_diffrn_reflns_theta_full 25.242
_diffrn_reflns_theta_max 30.528
_diffrn_reflns_theta_min 2.406
_diffrn_standards_number 0
_exptl_absorpt_coefficient_mu 0.927
_exptl_absorpt_correction_T_max 0.2882
_exptl_absorpt_correction_T_min 0.2336
_exptl_absorpt_correction_type multi-scan
_exptl_absorpt_process_details
'SADABS-2016/2 (Bruker,2016/2) was used for absorption correction. wR2(int) was 0.1191 before and 0.0349 after correction. The Ratio of minimum to maximum transmission is 0.8105. The \l/2 correction factor is Not present.'
_exptl_crystal_colour orange
_exptl_crystal_colour_primary orange
_exptl_crystal_density_diffrn 1.525
_exptl_crystal_description block
_exptl_crystal_F_000 888
_exptl_crystal_size_max 0.457
_exptl_crystal_size_mid 0.456
_exptl_crystal_size_min 0.164
_refine_diff_density_max 0.426
_refine_diff_density_min -0.552
_refine_diff_density_rms 0.058
_refine_ls_extinction_method none
_refine_ls_goodness_of_fit_ref 1.113
_refine_ls_hydrogen_treatment mixed
_refine_ls_matrix_type full
_refine_ls_number_parameters 238
_refine_ls_number_reflns 5703
_refine_ls_number_restraints 0
_refine_ls_restrained_S_all 1.113
_refine_ls_R_factor_all 0.0173
_refine_ls_R_factor_gt 0.0170
_refine_ls_shift/su_max 0.001
_refine_ls_shift/su_mean 0.000
_refine_ls_structure_factor_coef Fsqd
_refine_ls_weighting_details 'w=1/[\s^2^(Fo^2^)+(0.0181P)^2^+0.9747P] where P=(Fo^2^+2Fc^2^)/3'
_refine_ls_weighting_scheme calc
_refine_ls_wR_factor_gt 0.0437
_refine_ls_wR_factor_ref 0.0438
_reflns_Friedel_coverage 0.000
_reflns_number_gt 5605
_reflns_number_total 5703
_reflns_threshold_expression 'I > 2\s(I)'
_cod_data_source_file ja9b07763_si_004.cif
_cod_data_source_block 0667_cg_0m
_cod_database_code 4127879
_shelx_shelxl_version_number 2018/3
_shelx_space_group_comment
;
The symmetry employed for this shelxl refinement is uniquely defined
by the following loop, which should always be used as a source of
symmetry information in preference to the above space-group names.
They are only intended as comments.
;
_shelx_estimated_absorpt_t_max 0.863
_shelx_estimated_absorpt_t_min 0.677
_olex2_refinement_description
;
1. Fixed Uiso
 At 1.2 times of:
  All C(H) groups
 At 1.5 times of:
  All C(H,H,H) groups, All C(H,H,H,H,H,H) groups
2. Others
 Sof(H10D)=Sof(H10E)=Sof(H10F)=1-FVAR(1)
 Sof(H10A)=Sof(H10B)=Sof(H10C)=FVAR(1)
3.a Aromatic/amide H refined with riding coordinates:
 C4(H4), C5(H5), C6(H6), C7(H7)
3.b Idealised Me refined as rotating group:
 C8(H8A,H8B,H8C), C10(H10A,H10B,H10C), C10(H10D,H10E,H10F), C16(H16A,H16B,
 H16C), C17(H17A,H17B,H17C), C18(H18A,H18B,H18C), C19(H19A,H19B,H19C), C20(H20A,
 H20B,H20C)
;
_olex2_submission_special_instructions 'No special instructions were received'

loop_
_space_group_symop_operation_xyz
'x, y, z'
'-x, y+1/2, -z+1/2'
'-x, -y, -z'
'x, -y-1/2, z-1/2'

loop_
_atom_site_label
_atom_site_type_symbol
_atom_site_fract_x
_atom_site_fract_y
_atom_site_fract_z
_atom_site_U_iso_or_equiv
_atom_site_adp_type
_atom_site_occupancy
_atom_site_site_symmetry_order
_atom_site_calc_flag
_atom_site_refinement_flags_posn
_atom_site_refinement_flags_occupancy
_atom_site_disorder_assembly
_atom_site_disorder_group
Rh1 Rh 0.74468(2) 0.36377(2) 0.44805(2) 0.01265(3) Uani 1 1 d . . . .
O1 O 0.53930(6) 0.09899(8) 0.57781(6) 0.02003(15) Uani 1 1 d . . . .
O2 O 0.75905(6) 0.47266(8) 0.56874(5) 0.01807(15) Uani 1 1 d . . . .
O3 O 0.61184(7) 0.59082(9) 0.53248(6) 0.02358(17) Uani 1 1 d . . . .
N1 N 0.60250(7) 0.28111(9) 0.49861(6) 0.01572(16) Uani 1 1 d . . . .
H1 H 0.5400(15) 0.3139(19) 0.4910(13) 0.035(5) Uiso 1 1 d . . . .
C1 C 0.61642(8) 0.17505(11) 0.54255(7) 0.01557(18) Uani 1 1 d . . . .
C2 C 0.72799(9) 0.13203(10) 0.55854(7) 0.01588(18) Uani 1 1 d . . . .
C3 C 0.80627(8) 0.21553(10) 0.52221(7) 0.01521(18) Uani 1 1 d . . . .
C4 C 0.91486(9) 0.18598(11) 0.54026(8) 0.01870(19) Uani 1 1 d . . . .
H4 H 0.970007 0.240982 0.517875 0.022 Uiso 1 1 calc R . . .
C5 C 0.94331(9) 0.07662(12) 0.59080(8) 0.0211(2) Uani 1 1 d . . . .
H5 H 1.017540 0.058503 0.602711 0.025 Uiso 1 1 calc R . . .
C6 C 0.86429(10) -0.00609(12) 0.62389(8) 0.0222(2) Uani 1 1 d . . . .
H6 H 0.884519 -0.081182 0.657116 0.027 Uiso 1 1 calc R . . .
C7 C 0.75569(9) 0.02166(11) 0.60810(8) 0.0198(2) Uani 1 1 d . . . .
H7 H 0.700971 -0.033749 0.630730 0.024 Uiso 1 1 calc R . . .
C8 C 0.42881(9) 0.13642(12) 0.56135(10) 0.0243(2) Uani 1 1 d . . . .
H8A H 0.414397 0.138897 0.495600 0.036 Uiso 1 1 calc GR . . .
H8B H 0.416269 0.222141 0.587403 0.036 Uiso 1 1 calc GR . . .
H8C H 0.380374 0.073748 0.589810 0.036 Uiso 1 1 calc GR . . .
C9 C 0.68860(9) 0.56125(10) 0.58331(8) 0.01731(19) Uani 1 1 d . . . .
C10 C 0.70591(11) 0.63356(12) 0.67247(9) 0.0262(2) Uani 1 1 d . . . .
H10A H 0.781286 0.623490 0.692860 0.039 Uiso 0.51(2) 1 calc GR P A 1
H10B H 0.657585 0.598421 0.718710 0.039 Uiso 0.51(2) 1 calc GR P A 1
H10C H 0.690022 0.725362 0.663258 0.039 Uiso 0.51(2) 1 calc GR P A 1
H10D H 0.635907 0.662681 0.695478 0.039 Uiso 0.49(2) 1 calc GR P A 2
H10E H 0.752612 0.708489 0.662131 0.039 Uiso 0.49(2) 1 calc GR P A 2
H10F H 0.740374 0.576103 0.717219 0.039 Uiso 0.49(2) 1 calc GR P A 2
C11 C 0.70512(9) 0.33039(11) 0.30797(7) 0.01621(18) Uani 1 1 d . . . .
C12 C 0.68692(8) 0.46736(10) 0.32238(7) 0.01517(18) Uani 1 1 d . . . .
C13 C 0.78684(8) 0.52111(10) 0.35082(7) 0.01587(18) Uani 1 1 d . . . .
C14 C 0.86850(8) 0.42051(11) 0.35352(7) 0.01718(19) Uani 1 1 d . . . .
C15 C 0.81743(9) 0.30379(11) 0.32244(7) 0.01708(19) Uani 1 1 d . . . .
C16 C 0.87207(11) 0.17831(12) 0.30204(9) 0.0262(2) Uani 1 1 d . . . .
H16A H 0.938901 0.171407 0.338383 0.039 Uiso 1 1 calc GR . . .
H16B H 0.889435 0.174618 0.237170 0.039 Uiso 1 1 calc GR . . .
H16C H 0.823643 0.106746 0.317220 0.039 Uiso 1 1 calc GR . . .
C17 C 0.98754(9) 0.44114(13) 0.36792(9) 0.0242(2) Uani 1 1 d . . . .
H17A H 0.999117 0.510340 0.412493 0.036 Uiso 1 1 calc GR . . .
H17B H 1.020631 0.465296 0.310071 0.036 Uiso 1 1 calc GR . . .
H17C H 1.020734 0.361267 0.390634 0.036 Uiso 1 1 calc GR . . .
C18 C 0.80942(10) 0.65900(11) 0.37540(9) 0.0217(2) Uani 1 1 d . . . .
H18A H 0.745007 0.711437 0.362464 0.033 Uiso 1 1 calc GR . . .
H18B H 0.870123 0.690941 0.339454 0.033 Uiso 1 1 calc GR . . .
H18C H 0.827904 0.664807 0.440363 0.033 Uiso 1 1 calc GR . . .
C19 C 0.58128(9) 0.53572(11) 0.30757(8) 0.0193(2) Uani 1 1 d . . . .
H19A H 0.534978 0.522165 0.360418 0.029 Uiso 1 1 calc GR . . .
H19B H 0.545233 0.501388 0.252894 0.029 Uiso 1 1 calc GR . . .
H19C H 0.594510 0.628306 0.299711 0.029 Uiso 1 1 calc GR . . .
C20 C 0.62206(10) 0.23451(12) 0.27600(8) 0.0227(2) Uani 1 1 d . . . .
H20A H 0.633555 0.152228 0.307611 0.034 Uiso 1 1 calc GR . . .
H20B H 0.628839 0.221463 0.210228 0.034 Uiso 1 1 calc GR . . .
H20C H 0.549483 0.267148 0.289268 0.034 Uiso 1 1 calc GR . . .

loop_
_atom_site_aniso_label
_atom_site_aniso_U_11
_atom_site_aniso_U_22
_atom_site_aniso_U_33
_atom_site_aniso_U_23
_atom_site_aniso_U_13
_atom_site_aniso_U_12
Rh1 0.01056(4) 0.01231(4) 0.01503(4) 0.00049(2) -0.00155(3) 0.00187(2)
O1 0.0160(3) 0.0196(4) 0.0246(4) 0.0032(3) 0.0023(3) -0.0005(3)
O2 0.0165(3) 0.0179(4) 0.0197(3) -0.0033(3) -0.0027(3) 0.0035(3)
O3 0.0185(4) 0.0254(4) 0.0268(4) -0.0007(3) -0.0024(3) 0.0073(3)
N1 0.0121(4) 0.0168(4) 0.0183(4) 0.0001(3) -0.0008(3) 0.0018(3)
C1 0.0145(4) 0.0165(5) 0.0157(4) -0.0016(4) 0.0002(3) -0.0001(3)
C2 0.0157(4) 0.0159(5) 0.0161(4) -0.0005(3) -0.0009(3) 0.0030(3)
C3 0.0154(4) 0.0149(4) 0.0152(4) -0.0001(3) -0.0011(3) 0.0039(3)
C4 0.0153(4) 0.0203(5) 0.0205(5) 0.0009(4) -0.0013(4) 0.0030(4)
C5 0.0183(5) 0.0239(5) 0.0210(5) 0.0021(4) -0.0029(4) 0.0073(4)
C6 0.0235(5) 0.0217(5) 0.0213(5) 0.0051(4) -0.0005(4) 0.0078(4)
C7 0.0214(5) 0.0190(5) 0.0192(5) 0.0033(4) 0.0009(4) 0.0030(4)
C8 0.0148(5) 0.0218(5) 0.0364(7) -0.0020(4) 0.0038(4) 0.0001(4)
C9 0.0160(4) 0.0155(5) 0.0204(5) -0.0008(4) 0.0014(4) -0.0004(4)
C10 0.0260(6) 0.0252(6) 0.0273(6) -0.0096(5) -0.0011(5) 0.0031(4)
C11 0.0174(4) 0.0154(4) 0.0158(4) 0.0003(4) -0.0018(3) 0.0009(4)
C12 0.0142(4) 0.0150(4) 0.0163(4) 0.0018(3) -0.0020(3) 0.0016(3)
C13 0.0149(4) 0.0153(4) 0.0175(4) 0.0023(3) -0.0007(3) 0.0003(3)
C14 0.0137(4) 0.0188(5) 0.0191(5) 0.0033(4) 0.0006(3) 0.0019(4)
C15 0.0177(4) 0.0171(5) 0.0166(4) 0.0010(4) 0.0016(3) 0.0045(4)
C16 0.0304(6) 0.0221(6) 0.0261(6) -0.0005(4) 0.0038(5) 0.0118(5)
C17 0.0124(4) 0.0305(6) 0.0297(6) 0.0069(5) 0.0002(4) 0.0005(4)
C18 0.0215(5) 0.0163(5) 0.0273(6) 0.0006(4) -0.0010(4) -0.0029(4)
C19 0.0153(4) 0.0199(5) 0.0226(5) 0.0013(4) -0.0037(4) 0.0045(4)
C20 0.0254(5) 0.0191(5) 0.0233(5) -0.0005(4) -0.0062(4) -0.0044(4)

loop_
_atom_type_symbol
_atom_type_description
_atom_type_scat_dispersion_real
_atom_type_scat_dispersion_imag
_atom_type_scat_source
C C 0.0033 0.0016 'International Tables Vol C Tables 4.2.6.8 and 6.1.1.4'
H H 0.0000 0.0000 'International Tables Vol C Tables 4.2.6.8 and 6.1.1.4'
N N 0.0061 0.0033 'International Tables Vol C Tables 4.2.6.8 and 6.1.1.4'
O O 0.0106 0.0060 'International Tables Vol C Tables 4.2.6.8 and 6.1.1.4'
Rh Rh -1.1178 0.9187 'International Tables Vol C Tables 4.2.6.8 and 6.1.1.4'

loop_
_geom_angle_atom_site_label_1
_geom_angle_atom_site_label_2
_geom_angle_atom_site_label_3
_geom_angle
O2 Rh1 C11 155.87(4)
O2 Rh1 C12 117.30(4)
O2 Rh1 C13 97.44(4)
O2 Rh1 C14 110.02(4)
O2 Rh1 C15 147.52(4)
N1 Rh1 O2 89.01(3)
N1 Rh1 C11 95.30(4)
N1 Rh1 C12 103.14(4)
N1 Rh1 C13 136.66(4)
N1 Rh1 C14 160.25(4)
N1 Rh1 C15 123.07(4)
C3 Rh1 O2 85.78(4)
C3 Rh1 N1 79.09(4)
C3 Rh1 C11 118.35(4)
C3 Rh1 C12 156.69(4)
C3 Rh1 C13 143.93(4)
C3 Rh1 C14 106.72(4)
C3 Rh1 C15 94.82(4)
C11 Rh1 C12 38.63(4)
C11 Rh1 C13 63.56(4)
C11 Rh1 C14 65.19(4)
C11 Rh1 C15 38.87(4)
C13 Rh1 C12 36.78(4)
C14 Rh1 C12 63.99(4)
C14 Rh1 C13 38.52(4)
C15 Rh1 C12 64.22(4)
C15 Rh1 C13 63.87(4)
C15 Rh1 C14 38.88(4)
C1 O1 C8 116.95(9)
C9 O2 Rh1 118.21(7)
Rh1 N1 H1 123.6(13)
C1 N1 Rh1 114.80(7)
C1 N1 H1 121.6(13)
O1 C1 C2 115.44(9)
N1 C1 O1 127.12(10)
N1 C1 C2 117.42(9)
C3 C2 C1 113.69(9)
C7 C2 C1 123.85(10)
C7 C2 C3 122.42(10)
C2 C3 Rh1 114.50(7)
C4 C3 Rh1 128.39(8)
C4 C3 C2 117.11(10)
C3 C4 H4 119.6
C5 C4 C3 120.85(10)
C5 C4 H4 119.6
C4 C5 H5 119.6
C6 C5 C4 120.81(10)
C6 C5 H5 119.6
C5 C6 H6 120.2
C7 C6 C5 119.66(10)
C7 C6 H6 120.2
C2 C7 H7 120.4
C6 C7 C2 119.12(11)
C6 C7 H7 120.4
O1 C8 H8A 109.5
O1 C8 H8B 109.5
O1 C8 H8C 109.5
H8A C8 H8B 109.5
H8A C8 H8C 109.5
H8B C8 H8C 109.5
O2 C9 C10 114.02(10)
O3 C9 O2 126.28(10)
O3 C9 C10 119.71(10)
C9 C10 H10A 109.5
C9 C10 H10B 109.5
C9 C10 H10C 109.5
C9 C10 H10D 109.5
C9 C10 H10E 109.5
C9 C10 H10F 109.5
H10A C10 H10B 109.5
H10A C10 H10C 109.5
H10B C10 H10C 109.5
H10D C10 H10E 109.5
H10D C10 H10F 109.5
H10E C10 H10F 109.5
C12 C11 Rh1 74.67(6)
C12 C11 C20 125.89(10)
C15 C11 Rh1 71.21(6)
C15 C11 C12 108.59(9)
C15 C11 C20 125.36(10)
C20 C11 Rh1 123.78(8)
C11 C12 Rh1 66.70(6)
C11 C12 C19 125.22(9)
C13 C12 Rh1 71.19(6)
C13 C12 C11 106.97(9)
C13 C12 C19 127.81(10)
C19 C12 Rh1 127.79(7)
C12 C13 Rh1 72.03(6)
C12 C13 C14 109.25(9)
C12 C13 C18 127.32(10)
C14 C13 Rh1 68.03(6)
C14 C13 C18 123.43(9)
C18 C13 Rh1 125.87(8)
C13 C14 Rh1 73.46(6)
C13 C14 C17 125.61(10)
C15 C14 Rh1 70.32(6)
C15 C14 C13 107.08(9)
C15 C14 C17 126.27(10)
C17 C14 Rh1 130.51(8)
C11 C15 Rh1 69.92(6)
C11 C15 C14 107.88(9)
C11 C15 C16 125.29(11)
C14 C15 Rh1 70.80(6)
C14 C15 C16 126.70(10)
C16 C15 Rh1 128.03(8)
C15 C16 H16A 109.5
C15 C16 H16B 109.5
C15 C16 H16C 109.5
H16A C16 H16B 109.5
H16A C16 H16C 109.5
H16B C16 H16C 109.5
C14 C17 H17A 109.5
C14 C17 H17B 109.5
C14 C17 H17C 109.5
H17A C17 H17B 109.5
H17A C17 H17C 109.5
H17B C17 H17C 109.5
C13 C18 H18A 109.5
C13 C18 H18B 109.5
C13 C18 H18C 109.5
H18A C18 H18B 109.5
H18A C18 H18C 109.5
H18B C18 H18C 109.5
C12 C19 H19A 109.5
C12 C19 H19B 109.5
C12 C19 H19C 109.5
H19A C19 H19B 109.5
H19A C19 H19C 109.5
H19B C19 H19C 109.5
C11 C20 H20A 109.5
C11 C20 H20B 109.5
C11 C20 H20C 109.5
H20A C20 H20B 109.5
H20A C20 H20C 109.5
H20B C20 H20C 109.5

loop_
_geom_bond_atom_site_label_1
_geom_bond_atom_site_label_2
_geom_bond_distance
Rh1 O2 2.1066(8)
Rh1 N1 2.0981(9)
Rh1 C3 2.0254(10)
Rh1 C11 2.1367(10)
Rh1 C12 2.2436(10)
Rh1 C13 2.2327(10)
Rh1 C14 2.1600(10)
Rh1 C15 2.1537(11)
O1 C1 1.3449(13)
O1 C8 1.4364(14)
O2 C9 1.2845(13)
O3 C9 1.2379(14)
N1 H1 0.849(19)
N1 C1 1.2846(14)
C1 C2 1.4646(15)
C2 C3 1.4074(15)
C2 C7 1.3955(15)
C3 C4 1.3979(14)
C4 H4 0.9500
C4 C5 1.3968(16)
C5 H5 0.9500
C5 C6 1.3910(17)
C6 H6 0.9500
C6 C7 1.3886(16)
C7 H7 0.9500
C8 H8A 0.9800
C8 H8B 0.9800
C8 H8C 0.9800
C9 C10 1.5212(16)
C10 H10A 0.9800
C10 H10B 0.9800
C10 H10C 0.9800
C10 H10D 0.9800
C10 H10E 0.9800
C10 H10F 0.9800
C11 C12 1.4525(15)
C11 C15 1.4276(15)
C11 C20 1.4992(15)
C12 C13 1.4123(14)
C12 C19 1.4981(14)
C13 C14 1.4505(14)
C13 C18 1.4987(15)
C14 C15 1.4355(16)
C14 C17 1.4983(15)
C15 C16 1.4966(15)
C16 H16A 0.9800
C16 H16B 0.9800
C16 H16C 0.9800
C17 H17A 0.9800
C17 H17B 0.9800
C17 H17C 0.9800
C18 H18A 0.9800
C18 H18B 0.9800
C18 H18C 0.9800
C19 H19A 0.9800
C19 H19B 0.9800
C19 H19C 0.9800
C20 H20A 0.9800
C20 H20B 0.9800
C20 H20C 0.9800

loop_
_geom_hbond_atom_site_label_D
_geom_hbond_atom_site_label_H
_geom_hbond_atom_site_label_A
_geom_hbond_distance_DH
_geom_hbond_distance_HA
_geom_hbond_distance_DA
_geom_hbond_angle_DHA
_geom_hbond_site_symmetry_A
_geom_hbond_publ_flag
N1 H1 O3 0.849(19) 2.144(19) 2.9913(12) 175.7(18) 3_666 yes
